data_7053595
loop_
_publ_author_name
'Cortial, Guillaume'
'Le Goff, Xavier-Frederic'
'Bousqui\'e, Magali'
'Boisson, Christophe'
'Le Floch, Pascal'
'Nief, Fran\,cois'
'Thuilliez, Julien'

_publ_section_title
;
 Neutral ansa-bis(fluorenyl)silane neodymium borohydrides: synthesis,
 structural study and behaviour as catalysts in butadiene--ethylene
 copolymerisation
;
_journal_issue 10
_journal_name_full 'New Journal of Chemistry'
_journal_page_first 2290
_journal_paper_doi 10.1039/c0nj00274g
_journal_volume 34
_journal_year 2010
_chemical_formula_moiety 'C30 H28 Si'
_chemical_formula_sum 'C30 H28 Si'
_chemical_formula_weight 416.61
_chemical_name_systematic
;
?
;
_space_group_IT_number 60
_symmetry_cell_setting orthorhombic
_symmetry_space_group_name_Hall '-P 2n 2ab'
_symmetry_space_group_name_H-M 'P b c n'
_atom_sites_solution_hydrogens geom
_atom_sites_solution_primary direct
_atom_sites_solution_secondary difmap
_audit_creation_method SHELXL-97
_cell_angle_alpha 90.00
_cell_angle_beta 90.00
_cell_angle_gamma 90.00
_cell_formula_units_Z 4
_cell_length_a 17.026(1)
_cell_length_b 9.952(1)
_cell_length_c 13.230(1)
_cell_measurement_reflns_used 24249
_cell_measurement_temperature 150.0(1)
_cell_measurement_theta_max 27.878
_cell_measurement_theta_min 0.998
_cell_volume 2241.7(3)
_computing_structure_refinement 'SHELXL-97 (Sheldrick, 1997)'
_computing_structure_solution 'SHELXS-97 (Sheldrick, 1990)'
_diffrn_ambient_temperature 150.0(1)
_diffrn_measured_fraction_theta_full 0.997
_diffrn_measured_fraction_theta_max 0.997
_diffrn_measurement_device_type KappaCCD
_diffrn_measurement_method 'phi and omega scans'
_diffrn_radiation_monochromator graphite
_diffrn_radiation_source 'fine-focus sealed tube'
_diffrn_radiation_type MoK\a
_diffrn_radiation_wavelength 0.71069
_diffrn_reflns_av_R_equivalents 0.0473
_diffrn_reflns_av_sigmaI/netI 0.0316
_diffrn_reflns_limit_h_max 19
_diffrn_reflns_limit_h_min -21
_diffrn_reflns_limit_k_max 10
_diffrn_reflns_limit_k_min -12
_diffrn_reflns_limit_l_max 16
_diffrn_reflns_limit_l_min -16
_diffrn_reflns_number 14437
_diffrn_reflns_theta_full 26.37
_diffrn_reflns_theta_max 26.37
_diffrn_reflns_theta_min 3.30
_exptl_absorpt_coefficient_mu 0.120
_exptl_absorpt_correction_T_max 0.9905
_exptl_absorpt_correction_T_min 0.9536
_exptl_absorpt_correction_type multi-scan
_exptl_crystal_colour Colorless
_exptl_crystal_density_diffrn 1.234
_exptl_crystal_density_method 'not measured'
_exptl_crystal_description Plate
_exptl_crystal_F_000 888
_exptl_crystal_size_max 0.40
_exptl_crystal_size_mid 0.28
_exptl_crystal_size_min 0.08
_refine_diff_density_max 2.507
_refine_diff_density_min -0.384
_refine_diff_density_rms 0.088
_refine_ls_extinction_method none
_refine_ls_goodness_of_fit_ref 1.064
_refine_ls_hydrogen_treatment constr
_refine_ls_matrix_type full
_refine_ls_number_parameters 142
_refine_ls_number_reflns 2296
_refine_ls_number_restraints 0
_refine_ls_restrained_S_all 1.064
_refine_ls_R_factor_all 0.1067
_refine_ls_R_factor_gt 0.0892
_refine_ls_shift/su_max 0.000
_refine_ls_shift/su_mean 0.000
_refine_ls_structure_factor_coef Fsqd
_refine_ls_weighting_details 'calc w=1/[\s^2^(Fo^2^)+(0.1670P)^2^+1.5409P] where P=(Fo^2^+2Fc^2^)/3'
_refine_ls_weighting_scheme calc
_refine_ls_wR_factor_gt 0.2360
_refine_ls_wR_factor_ref 0.2523
_reflns_number_gt 1797
_reflns_number_total 2296
_reflns_threshold_expression >2sigma(I)
_cod_data_source_file c0nj00274g-2.txt
_cod_data_source_block gc671
_cod_depositor_comments
;
The following automatic conversions were performed:

'_symmetry_cell_setting' value 'Orthorhombic' changed to
'orthorhombic' according to
/home/saulius/struct/CIF-dictionaries/cif_core.dic dictionary named
'cif_core.dic' version 2.4.2 from 2011-04-26.

Automatic conversion script
Id: cif_fix_values 1891 2012-01-12 08:04:46Z andrius 
;
_cod_original_sg_symbol_H-M 'P b c n '
_cod_database_code 7053595

loop_
_symmetry_equiv_pos_as_xyz
'x, y, z'
'-x+1/2, -y+1/2, z+1/2'
'x+1/2, -y+1/2, -z'
'-x, y, -z+1/2'
'-x, -y, -z'
'x-1/2, y-1/2, -z-1/2'
'-x-1/2, y-1/2, z'
'x, -y, z-1/2'

loop_
_atom_site_label
_atom_site_type_symbol
_atom_site_fract_x
_atom_site_fract_y
_atom_site_fract_z
_atom_site_U_iso_or_equiv
_atom_site_adp_type
_atom_site_occupancy
_atom_site_symmetry_multiplicity
_atom_site_calc_flag
_atom_site_refinement_flags
Si1 Si 0.0000 -0.06086(11) 0.2500 0.0296(4) Uani 1 2 d S
C1 C -0.00786(15) 0.0466(3) 0.3679(2) 0.0316(7) Uani 1 1 d .
H1 H -0.0256 -0.0124 0.4247 0.038 Uiso 1 1 calc R
C2 C -0.06560(16) 0.1613(3) 0.3587(2) 0.0352(7) Uani 1 1 d .
C3 C -0.14539(18) 0.1587(4) 0.3343(2) 0.0405(8) Uani 1 1 d .
H3 H -0.1717 0.0757 0.3237 0.049 Uiso 1 1 calc R
C4 C -0.1858(2) 0.2799(4) 0.3258(3) 0.0486(9) Uani 1 1 d .
H4 H -0.2401 0.2794 0.3095 0.058 Uiso 1 1 calc R
C5 C -0.1475(2) 0.4016(4) 0.3406(3) 0.0512(9) Uani 1 1 d .
H5 H -0.1758 0.4832 0.3331 0.061 Uiso 1 1 calc R
C6 C -0.0686(2) 0.4057(4) 0.3663(3) 0.0450(8) Uani 1 1 d .
H6 H -0.0428 0.4889 0.3778 0.054 Uiso 1 1 calc R
C7 C -0.02803(18) 0.2840(3) 0.3748(2) 0.0360(7) Uani 1 1 d .
C8 C 0.05351(17) 0.2571(3) 0.4021(2) 0.0314(7) Uani 1 1 d .
C9 C 0.1141(2) 0.3459(4) 0.4312(2) 0.0450(8) Uani 1 1 d .
H9 H 0.1057 0.4403 0.4313 0.054 Uiso 1 1 calc R
C10 C 0.1860(2) 0.2932(4) 0.4595(2) 0.0455(9) Uani 1 1 d .
H10 H 0.2274 0.3512 0.4798 0.055 Uiso 1 1 calc R
C11 C 0.19733(18) 0.1554(4) 0.4582(2) 0.0426(8) Uani 1 1 d .
H11 H 0.2471 0.1203 0.4773 0.051 Uiso 1 1 calc R
C12 C 0.13820(18) 0.0666(3) 0.4296(2) 0.0388(8) Uani 1 1 d .
H12 H 0.1471 -0.0277 0.4293 0.047 Uiso 1 1 calc R
C13 C 0.06615(16) 0.1192(3) 0.4018(2) 0.0319(7) Uani 1 1 d .
C14 C 0.08941(19) -0.1705(3) 0.2539(2) 0.0385(8) Uani 1 1 d .
H14A H 0.0951 -0.2154 0.1875 0.046 Uiso 1 1 calc R
H14B H 0.1361 -0.1126 0.2637 0.046 Uiso 1 1 calc R
C15 C 0.0889(2) -0.2780(4) 0.3364(3) 0.0540(10) Uani 1 1 d .
H15A H 0.0802 -0.2355 0.4022 0.081 Uiso 1 1 calc R
H15B H 0.1395 -0.3250 0.3368 0.081 Uiso 1 1 calc R
H15C H 0.0466 -0.3425 0.3229 0.081 Uiso 1 1 calc R

loop_
_atom_site_aniso_label
_atom_site_aniso_U_11
_atom_site_aniso_U_22
_atom_site_aniso_U_33
_atom_site_aniso_U_23
_atom_site_aniso_U_13
_atom_site_aniso_U_12
Si1 0.0240(6) 0.0318(7) 0.0330(6) 0.000 0.0008(4) 0.000
C1 0.0260(14) 0.0387(16) 0.0301(14) 0.0011(12) 0.0028(10) -0.0022(12)
C2 0.0277(15) 0.0517(19) 0.0263(13) -0.0033(12) 0.0065(11) 0.0046(13)
C3 0.0296(15) 0.057(2) 0.0344(16) -0.0071(14) 0.0054(12) 0.0021(14)
C4 0.0304(17) 0.071(2) 0.0446(18) -0.0055(17) 0.0061(14) 0.0128(16)
C5 0.0391(19) 0.063(2) 0.0511(19) -0.0035(17) 0.0099(15) 0.0169(16)
C6 0.0408(19) 0.051(2) 0.0431(17) -0.0025(15) 0.0079(14) 0.0022(15)
C7 0.0325(16) 0.0468(18) 0.0285(14) -0.0043(13) 0.0082(12) 0.0004(13)
C8 0.0293(15) 0.0407(17) 0.0240(13) -0.0006(11) 0.0035(11) -0.0024(12)
C9 0.048(2) 0.0439(18) 0.0436(18) -0.0025(14) 0.0042(15) -0.0088(15)
C10 0.0363(17) 0.057(2) 0.0433(17) -0.0017(15) -0.0059(14) -0.0116(15)
C11 0.0320(16) 0.057(2) 0.0393(16) 0.0036(14) -0.0049(12) -0.0097(14)
C12 0.0332(16) 0.0483(19) 0.0350(15) 0.0040(13) -0.0026(12) -0.0032(13)
C13 0.0294(15) 0.0407(17) 0.0257(13) 0.0010(11) 0.0024(11) -0.0033(12)
C14 0.0337(16) 0.0374(17) 0.0443(17) -0.0012(13) -0.0027(12) 0.0069(13)
C15 0.045(2) 0.049(2) 0.068(2) 0.0132(17) -0.0101(17) 0.0047(16)

loop_
_atom_type_symbol
_atom_type_description
_atom_type_scat_dispersion_real
_atom_type_scat_dispersion_imag
_atom_type_scat_source
C C 0.0033 0.0016 'International Tables Vol C Tables 4.2.6.8 and 6.1.1.4'
H H 0.0000 0.0000 'International Tables Vol C Tables 4.2.6.8 and 6.1.1.4'
Si Si 0.0817 0.0704 'International Tables Vol C Tables 4.2.6.8 and 6.1.1.4'

loop_
_geom_angle_atom_site_label_1
_geom_angle_atom_site_label_2
_geom_angle_atom_site_label_3
_geom_angle
_geom_angle_site_symmetry_1
_geom_angle_site_symmetry_3
C14 Si1 C14 108.8(2) 4 .
C14 Si1 C1 107.07(13) 4 .
C14 Si1 C1 111.30(12) . .
C14 Si1 C1 111.30(12) 4 4
C14 Si1 C1 107.07(13) . 4
C1 Si1 C1 111.34(19) . 4
C2 C1 C13 101.8(2) . .
C2 C1 Si1 113.91(19) . .
C13 C1 Si1 116.86(18) . .
C2 C1 H1 107.9 . .
C13 C1 H1 107.9 . .
Si1 C1 H1 107.9 . .
C7 C2 C3 119.8(3) . .
C7 C2 C1 110.5(3) . .
C3 C2 C1 129.6(3) . .
C4 C3 C2 118.9(3) . .
C4 C3 H3 120.6 . .
C2 C3 H3 120.6 . .
C5 C4 C3 120.8(3) . .
C5 C4 H4 119.6 . .
C3 C4 H4 119.6 . .
C6 C5 C4 121.0(3) . .
C6 C5 H5 119.5 . .
C4 C5 H5 119.5 . .
C5 C6 C7 118.2(3) . .
C5 C6 H6 120.9 . .
C7 C6 H6 120.9 . .
C2 C7 C6 121.3(3) . .
C2 C7 C8 108.3(3) . .
C6 C7 C8 130.4(3) . .
C13 C8 C9 120.4(3) . .
C13 C8 C7 109.1(3) . .
C9 C8 C7 130.4(3) . .
C10 C9 C8 118.9(3) . .
C10 C9 H9 120.6 . .
C8 C9 H9 120.6 . .
C9 C10 C11 119.7(3) . .
C9 C10 H10 120.2 . .
C11 C10 H10 120.2 . .
C10 C11 C12 122.1(3) . .
C10 C11 H11 118.9 . .
C12 C11 H11 118.9 . .
C13 C12 C11 118.3(3) . .
C13 C12 H12 120.9 . .
C11 C12 H12 120.9 . .
C12 C13 C8 120.7(3) . .
C12 C13 C1 129.3(3) . .
C8 C13 C1 110.0(3) . .
C15 C14 Si1 115.0(2) . .
C15 C14 H14A 108.5 . .
Si1 C14 H14A 108.5 . .
C15 C14 H14B 108.5 . .
Si1 C14 H14B 108.5 . .
H14A C14 H14B 107.5 . .
C14 C15 H15A 109.5 . .
C14 C15 H15B 109.5 . .
H15A C15 H15B 109.5 . .
C14 C15 H15C 109.5 . .
H15A C15 H15C 109.5 . .
H15B C15 H15C 109.5 . .

loop_
_geom_bond_atom_site_label_1
_geom_bond_atom_site_label_2
_geom_bond_distance
_geom_bond_site_symmetry_2
Si1 C14 1.873(3) 4
Si1 C14 1.873(3) .
Si1 C1 1.896(3) .
Si1 C1 1.896(3) 4
C1 C2 1.512(4) .
C1 C13 1.520(4) .
C1 H1 1.0000 .
C2 C7 1.395(4) .
C2 C3 1.396(4) .
C3 C4 1.393(5) .
C3 H3 0.9500 .
C4 C5 1.389(5) .
C4 H4 0.9500 .
C5 C6 1.386(5) .
C5 H5 0.9500 .
C6 C7 1.399(5) .
C6 H6 0.9500 .
C7 C8 1.459(4) .
C8 C13 1.390(4) .
C8 C9 1.412(4) .
C9 C10 1.383(5) .
C9 H9 0.9500 .
C10 C11 1.385(5) .
C10 H10 0.9500 .
C11 C12 1.392(4) .
C11 H11 0.9500 .
C12 C13 1.384(4) .
C12 H12 0.9500 .
C14 C15 1.529(5) .
C14 H14A 0.9900 .
C14 H14B 0.9900 .
C15 H15A 0.9800 .
C15 H15B 0.9800 .
C15 H15C 0.9800 .
